data_7241425
loop_
_publ_author_name
'Pisk, Jana'
'\/Dilovi\'c, Ivica'
'Hrenar, Tomica'
'Cvijanovi\'c, Danijela'
'Pavlovi\'c, Gordana'
'Vrdoljak, Vi\<snja'

_publ_section_title
;
 Effective methods for the synthesis of hydrazones, quinazolines, and
 Schiff bases: reaction monitoring using a chemometric approach
;
_journal_issue 63
_journal_name_full 'RSC Advances'
_journal_page_first 38566
_journal_page_last 38577
_journal_paper_doi 10.1039/D0RA06845D
_journal_volume 10
_journal_year 2020
_chemical_formula_moiety 'C21 H17 N3 O5, C H4 O'
_chemical_formula_sum 'C22 H21 N3 O6'
_chemical_formula_weight 423.42
_space_group_crystal_system monoclinic
_space_group_IT_number 15
_space_group_name_Hall '-C 2yc'
_space_group_name_H-M_alt 'C 1 2/c 1'
_atom_sites_solution_hydrogens mixed
_atom_sites_solution_primary dual
_audit_creation_date 2020-02-20
_audit_creation_method
;
Olex2 1.2
(compiled 2018.05.29 svn.r3508 for OlexSys, GUI svn.r5506)
;
_audit_update_record
;
2020-02-25 deposited with the CCDC.	2020-10-05 downloaded from the CCDC.
;
_cell_angle_alpha 90
_cell_angle_beta 91.637(4)
_cell_angle_gamma 90
_cell_formula_units_Z 8
_cell_length_a 15.8673(7)
_cell_length_b 10.0421(4)
_cell_length_c 24.2618(12)
_cell_measurement_reflns_used 1730
_cell_measurement_temperature 296.15
_cell_measurement_theta_max 31.8010
_cell_measurement_theta_min 4.1510
_cell_volume 3864.3(3)
_computing_cell_refinement
;
CrysAlisPro, Agilent Technologies,
Version 1.171.37.35 (release 13-08-2014 CrysAlis171 .NET)
(compiled Aug 13 2014,18:06:01)
;
_computing_data_collection
;
CrysAlisPro, Agilent Technologies,
Version 1.171.37.35 (release 13-08-2014 CrysAlis171 .NET)
(compiled Aug 13 2014,18:06:01)
;
_computing_data_reduction
;
CrysAlisPro, Agilent Technologies,
Version 1.171.37.35 (release 13-08-2014 CrysAlis171 .NET)
(compiled Aug 13 2014,18:06:01)
;
_computing_molecular_graphics 'Olex2 (Dolomanov et al., 2009)'
_computing_publication_material 'Olex2 (Dolomanov et al., 2009)'
_computing_structure_refinement 'ShelXL (Sheldrick, 2015)'
_computing_structure_solution 'ShelXT (Sheldrick, 2015)'
_diffrn_ambient_temperature 293.15
_diffrn_detector 'CCD plate'
_diffrn_detector_area_resol_mean 16.3426
_diffrn_detector_type Sapphire3
_diffrn_measured_fraction_theta_full 0.994
_diffrn_measured_fraction_theta_max 0.994
_diffrn_measurement_details
;
#__ type_ start__ end____ width___ exp.time_
  1 omega -102.00  -40.00   1.0000   15.0000
omega____ theta____ kappa____ phi______ frames
    -      -31.1542  -57.0000   30.0000 62

#__ type_ start__ end____ width___ exp.time_
  2 omega -110.00  -43.00   1.0000   15.0000
omega____ theta____ kappa____ phi______ frames
    -      -31.1542 -179.0000   30.0000 67

#__ type_ start__ end____ width___ exp.time_
  3 omega  -97.00   33.00   1.0000   15.0000
omega____ theta____ kappa____ phi______ frames
    -      -31.1542  -19.0000 -150.0000 130
;
_diffrn_measurement_device 'four-circle diffractometer'
_diffrn_measurement_device_type 'Xcalibur, Sapphire3'
_diffrn_measurement_method '\w scans'
_diffrn_orient_matrix_UB_11 0.0352216000
_diffrn_orient_matrix_UB_12 0.0153543000
_diffrn_orient_matrix_UB_13 0.0175163000
_diffrn_orient_matrix_UB_21 -0.0146350000
_diffrn_orient_matrix_UB_22 -0.0454998000
_diffrn_orient_matrix_UB_23 0.0199436000
_diffrn_orient_matrix_UB_31 0.0233248000
_diffrn_orient_matrix_UB_32 -0.0517984000
_diffrn_orient_matrix_UB_33 -0.0123013000
_diffrn_radiation_monochromator graphite
_diffrn_radiation_probe x-ray
_diffrn_radiation_type MoK\a
_diffrn_radiation_wavelength 0.71073
_diffrn_reflns_av_R_equivalents 0.0256
_diffrn_reflns_av_unetI/netI 0.0431
_diffrn_reflns_Laue_measured_fraction_full 0.994
_diffrn_reflns_Laue_measured_fraction_max 0.994
_diffrn_reflns_limit_h_max 10
_diffrn_reflns_limit_h_min -19
_diffrn_reflns_limit_k_max 9
_diffrn_reflns_limit_k_min -12
_diffrn_reflns_limit_l_max 29
_diffrn_reflns_limit_l_min -29
_diffrn_reflns_number 7907
_diffrn_reflns_point_group_measured_fraction_full 0.994
_diffrn_reflns_point_group_measured_fraction_max 0.994
_diffrn_reflns_theta_full 25.242
_diffrn_reflns_theta_max 25.995
_diffrn_reflns_theta_min 4.145
_diffrn_source 'Enhance (Mo) X-ray Source'
_exptl_absorpt_coefficient_mu 0.108
_exptl_absorpt_correction_T_max 1.00000
_exptl_absorpt_correction_T_min 0.99636
_exptl_absorpt_correction_type multi-scan
_exptl_absorpt_process_details
;
CrysAlisPro, Agilent Technologies,
Version 1.171.37.35 (release 13-08-2014 CrysAlis171 .NET)
(compiled Aug 13 2014,18:06:01)
Empirical absorption correction using spherical harmonics,
 implemented in SCALE3 ABSPACK scaling algorithm.
;
_exptl_crystal_colour yellow
_exptl_crystal_colour_primary yellow
_exptl_crystal_density_diffrn 1.456
_exptl_crystal_description block
_exptl_crystal_F_000 1776
_exptl_crystal_recrystallization_method 'From methanol'
_exptl_crystal_size_max 0.22
_exptl_crystal_size_mid 0.22
_exptl_crystal_size_min 0.18
_refine_diff_density_max 0.256
_refine_diff_density_min -0.264
_refine_diff_density_rms 0.040
_refine_ls_extinction_method none
_refine_ls_goodness_of_fit_ref 1.013
_refine_ls_hydrogen_treatment mixed
_refine_ls_matrix_type full
_refine_ls_number_parameters 313
_refine_ls_number_reflns 3784
_refine_ls_number_restraints 22
_refine_ls_restrained_S_all 1.011
_refine_ls_R_factor_all 0.0927
_refine_ls_R_factor_gt 0.0595
_refine_ls_shift/su_max 0.001
_refine_ls_shift/su_mean 0.000
_refine_ls_structure_factor_coef Fsqd
_refine_ls_weighting_details 'w=1/[\s^2^(Fo^2^)+(0.0563P)^2^+2.8691P] where P=(Fo^2^+2Fc^2^)/3'
_refine_ls_weighting_scheme calc
_refine_ls_wR_factor_gt 0.1282
_refine_ls_wR_factor_ref 0.1445
_reflns_Friedel_coverage 0.000
_reflns_number_gt 2584
_reflns_number_total 3784
_reflns_threshold_expression 'I > 2\s(I)'
_cod_data_source_file d0ra06845d2.cif
_cod_data_source_block 3c
_cod_database_code 7241425
_shelx_shelxl_version_number 2016/4
_shelx_space_group_comment
;
The symmetry employed for this shelxl refinement is uniquely defined
by the following loop, which should always be used as a source of
symmetry information in preference to the above space-group names.
They are only intended as comments.
;
_shelx_estimated_absorpt_t_max 0.981
_shelx_estimated_absorpt_t_min 0.977
_reflns_odcompleteness_completeness 99.65
_reflns_odcompleteness_iscentric 1
_reflns_odcompleteness_theta 30.44
_olex2_refinement_description
;
1. Fixed Uiso
 At 1.2 times of:
  All C(H) groups, All N(H) groups
 At 1.5 times of:
  All C(H,H,H) groups, All O(H) groups
2. Restrained distances
 C22B-O22B
 1.45 with sigma of 0.0001
 C22A-O22A
 1.45 with sigma of 0.0001
 O4-H4
 0.82 with sigma of 0.001
 O3-H3
 0.82 with sigma of 0.0001
3. Rigid bond restraints
 C22B, C22A
 with sigma for 1-2 distances of 0.02 and sigma for 1-3 distances of 0.02
4. Uiso/Uaniso restraints and constraints
C22B \\sim C22A: within 2A with sigma of 0.02 and sigma for terminal atoms of
0.04
Uanis(C22B) \\sim Ueq, Uanis(C22A) \\sim Ueq: with sigma of 0.02 and sigma for
terminal atoms of 0.04
5. Others
 Sof(C22A)=Sof(H22E)=Sof(H22F)=Sof(H22G)=Sof(O22A)=Sof(H22H)=1-FVAR(1)
 Sof(C22B)=Sof(H22A)=Sof(H22B)=Sof(H22C)=Sof(O22B)=Sof(H22D)=FVAR(1)
6.a Ternary CH refined with riding coordinates:
 C15(H15)
6.b Aromatic/amide H refined with riding coordinates:
 N3(H3A), C2(H2A), C6(H6), C14(H14), C11(H11), C8(H8), C21(H21), C7(H7),
 C19(H19), C13(H13), C12(H12), C20(H20)
6.c Idealised Me refined as rotating group:
 C22B(H22A,H22B,H22C), C22A(H22E,H22F,H22G)
6.d Idealised tetrahedral OH refined as rotating group:
 O2(H2), O5(H5), O22B(H22D), O22A(H22H)
;
_olex2_submission_special_instructions 'No special instructions were received'

loop_
_space_group_symop_operation_xyz
'x, y, z'
'-x, y, -z+1/2'
'x+1/2, y+1/2, z'
'-x+1/2, y+1/2, -z+1/2'
'-x, -y, -z'
'x, -y, z-1/2'
'-x+1/2, -y+1/2, -z'
'x+1/2, -y+1/2, z-1/2'

loop_
_atom_site_label
_atom_site_type_symbol
_atom_site_fract_x
_atom_site_fract_y
_atom_site_fract_z
_atom_site_U_iso_or_equiv
_atom_site_adp_type
_atom_site_occupancy
_atom_site_site_symmetry_order
_atom_site_calc_flag
_atom_site_refinement_flags_posn
_atom_site_refinement_flags_adp
_atom_site_refinement_flags_occupancy
_atom_site_disorder_assembly
_atom_site_disorder_group
O2 O 0.34484(11) 0.08478(17) 0.42909(8) 0.0521(5) Uani 1 1 d . . . . .
H2 H 0.360032 0.158418 0.418668 0.078 Uiso 1 1 calc GR . . . .
O3 O 0.27842(11) -0.13324(16) 0.47461(8) 0.0555(5) Uani 1 1 d D . . . .
O1 O 0.47250(12) 0.34789(16) 0.35560(8) 0.0550(5) Uani 1 1 d . . . . .
N2 N 0.32297(13) 0.33680(18) 0.39951(8) 0.0406(5) Uani 1 1 d . . . . .
O4 O 0.17137(15) 0.7595(2) 0.35471(9) 0.0674(6) Uani 1 1 d D . . . .
O5 O 0.08466(13) 0.7789(2) 0.25697(9) 0.0703(6) Uani 1 1 d . . . . .
H5 H 0.051214 0.773515 0.282024 0.105 Uiso 1 1 calc GR . . . .
N1 N 0.35448(13) 0.45706(18) 0.38161(8) 0.0403(5) Uani 1 1 d . . . . .
N3 N 0.35325(14) 0.69138(19) 0.38571(8) 0.0465(5) Uani 1 1 d . . . . .
H3A H 0.338498 0.753063 0.408056 0.056 Uiso 1 1 calc R . . . .
C5 C 0.22724(16) -0.0241(2) 0.46568(9) 0.0405(6) Uani 1 1 d . . . . .
C4 C 0.26187(15) 0.0897(2) 0.44222(9) 0.0383(5) Uani 1 1 d . . . . .
C3 C 0.21223(15) 0.2023(2) 0.43362(9) 0.0399(6) Uani 1 1 d . . . . .
C16 C 0.25096(15) 0.5777(2) 0.32140(10) 0.0386(5) Uani 1 1 d . . . . .
C9 C 0.46801(16) 0.5833(2) 0.34317(9) 0.0393(6) Uani 1 1 d . . . . .
C10 C 0.42742(16) 0.7009(2) 0.35835(9) 0.0398(6) Uani 1 1 d . . . . .
C2 C 0.24511(17) 0.3254(2) 0.41106(10) 0.0449(6) Uani 1 1 d . . . . .
H2A H 0.208917 0.397027 0.404928 0.054 Uiso 1 1 calc R . . . .
C15 C 0.30024(16) 0.5760(2) 0.37640(10) 0.0408(6) Uani 1 1 d . . . . .
H15 H 0.259414 0.572786 0.405925 0.049 Uiso 1 1 calc R . . . .
C6 C 0.14435(17) -0.0256(3) 0.47941(10) 0.0484(6) Uani 1 1 d . . . . .
H6 H 0.121413 -0.101749 0.494786 0.058 Uiso 1 1 calc R . . . .
C17 C 0.18735(16) 0.6721(2) 0.31290(11) 0.0440(6) Uani 1 1 d . . . . .
C1 C 0.43382(16) 0.4538(2) 0.36000(9) 0.0401(6) Uani 1 1 d . . . . .
C14 C 0.54384(16) 0.5903(2) 0.31558(10) 0.0468(6) Uani 1 1 d . . . . .
H14 H 0.570295 0.512245 0.304840 0.056 Uiso 1 1 calc R . . . .
C11 C 0.46529(18) 0.8232(2) 0.34728(11) 0.0515(7) Uani 1 1 d . . . . .
H11 H 0.439798 0.901989 0.358160 0.062 Uiso 1 1 calc R . . . .
C8 C 0.12794(16) 0.1984(3) 0.44838(11) 0.0497(7) Uani 1 1 d . . . . .
H8 H 0.094099 0.273174 0.443100 0.060 Uiso 1 1 calc R . . . .
C18 C 0.14345(16) 0.6799(2) 0.26252(11) 0.0480(6) Uani 1 1 d . . . . .
C21 C 0.26642(17) 0.4906(3) 0.27859(11) 0.0517(7) Uani 1 1 d . . . . .
H21 H 0.307840 0.425744 0.283250 0.062 Uiso 1 1 calc R . . . .
C7 C 0.09458(17) 0.0851(3) 0.47060(11) 0.0551(7) Uani 1 1 d . . . . .
H7 H 0.038080 0.083116 0.479766 0.066 Uiso 1 1 calc R . . . .
C19 C 0.16044(18) 0.5939(3) 0.22115(12) 0.0573(7) Uani 1 1 d . . . . .
H19 H 0.130883 0.599640 0.187577 0.069 Uiso 1 1 calc R . . . .
C13 C 0.57982(18) 0.7111(3) 0.30411(11) 0.0553(7) Uani 1 1 d . . . . .
H13 H 0.630321 0.714953 0.285645 0.066 Uiso 1 1 calc R . . . .
C12 C 0.54045(19) 0.8271(3) 0.32021(12) 0.0567(7) Uani 1 1 d . . . . .
H12 H 0.565063 0.908924 0.312660 0.068 Uiso 1 1 calc R . . . .
C20 C 0.2214(2) 0.4984(3) 0.22905(12) 0.0638(8) Uani 1 1 d . . . . .
H20 H 0.232494 0.438556 0.200930 0.077 Uiso 1 1 calc R . . . .
C22B C 0.5554(7) 0.1154(12) 0.43999(11) 0.103(3) Uani 0.573(8) 1 d D U P A 1
H22A H 0.525570 0.038240 0.426589 0.155 Uiso 0.573(8) 1 calc GR . P A 1
H22B H 0.612706 0.111926 0.428409 0.155 Uiso 0.573(8) 1 calc GR . P A 1
H22C H 0.528751 0.194241 0.425418 0.155 Uiso 0.573(8) 1 calc GR . P A 1
O22B O 0.5541(3) 0.1182(6) 0.49971(10) 0.105(2) Uani 0.573(8) 1 d D . P A 1
H22D H 0.518983 0.065048 0.510434 0.157 Uiso 0.573(8) 1 calc GR . P A 1
C22A C 0.5426(6) 0.1574(4) 0.4481(3) 0.072(4) Uani 0.427(8) 1 d D U P A 2
H22E H 0.506382 0.143612 0.416167 0.108 Uiso 0.427(8) 1 calc GR . P A 2
H22F H 0.589168 0.212786 0.438362 0.108 Uiso 0.427(8) 1 calc GR . P A 2
H22G H 0.511358 0.200113 0.476406 0.108 Uiso 0.427(8) 1 calc GR . P A 2
O22A O 0.5739(4) 0.0301(4) 0.4680(3) 0.115(3) Uani 0.427(8) 1 d D . P A 2
H22H H 0.608480 0.042327 0.493263 0.172 Uiso 0.427(8) 1 calc GR . P A 2
H4 H 0.1252(11) 0.795(4) 0.3506(19) 0.15(2) Uiso 1 1 d D . . . .
H3 H 0.3279(2) -0.122(2) 0.4843(5) 0.21(3) Uiso 1 1 d D . . . .

loop_
_atom_site_aniso_label
_atom_site_aniso_U_11
_atom_site_aniso_U_22
_atom_site_aniso_U_33
_atom_site_aniso_U_23
_atom_site_aniso_U_13
_atom_site_aniso_U_12
O2 0.0451(10) 0.0422(10) 0.0696(12) 0.0117(9) 0.0135(9) 0.0031(8)
O3 0.0551(12) 0.0356(9) 0.0763(13) 0.0081(9) 0.0090(10) 0.0021(9)
O1 0.0592(12) 0.0353(9) 0.0712(12) 0.0057(8) 0.0145(10) 0.0064(9)
N2 0.0470(13) 0.0347(10) 0.0400(11) 0.0077(8) 0.0009(10) -0.0029(9)
O4 0.0764(15) 0.0604(12) 0.0657(13) -0.0087(10) 0.0078(11) 0.0253(12)
O5 0.0601(13) 0.0634(12) 0.0877(16) 0.0123(11) 0.0061(11) 0.0168(11)
N1 0.0475(12) 0.0300(10) 0.0435(11) 0.0085(8) 0.0038(10) 0.0016(9)
N3 0.0582(14) 0.0353(11) 0.0460(12) -0.0084(9) 0.0038(11) 0.0006(10)
C5 0.0492(15) 0.0336(12) 0.0387(13) 0.0006(10) 0.0023(11) -0.0004(11)
C4 0.0403(13) 0.0392(12) 0.0355(12) 0.0015(10) 0.0035(11) -0.0010(11)
C3 0.0441(14) 0.0402(13) 0.0355(12) 0.0066(10) 0.0002(11) -0.0015(11)
C16 0.0392(13) 0.0314(11) 0.0453(13) 0.0025(10) 0.0040(11) -0.0026(10)
C9 0.0483(14) 0.0340(12) 0.0355(12) 0.0028(10) -0.0011(11) -0.0032(11)
C10 0.0479(15) 0.0354(12) 0.0357(12) 0.0021(10) -0.0048(11) -0.0006(11)
C2 0.0489(16) 0.0399(13) 0.0457(14) 0.0108(11) -0.0013(12) 0.0031(12)
C15 0.0474(14) 0.0330(12) 0.0422(13) 0.0023(10) 0.0074(11) 0.0048(11)
C6 0.0507(16) 0.0424(14) 0.0523(15) 0.0081(12) 0.0057(13) -0.0088(12)
C17 0.0476(15) 0.0331(12) 0.0519(15) 0.0026(11) 0.0097(12) -0.0011(11)
C1 0.0488(15) 0.0354(12) 0.0360(12) 0.0023(10) 0.0020(11) 0.0015(11)
C14 0.0513(16) 0.0396(13) 0.0497(15) 0.0022(11) 0.0052(13) -0.0010(12)
C11 0.0648(18) 0.0334(13) 0.0556(16) 0.0037(11) -0.0116(14) -0.0031(13)
C8 0.0411(14) 0.0498(15) 0.0581(16) 0.0111(12) 0.0015(13) 0.0041(12)
C18 0.0379(14) 0.0394(13) 0.0665(17) 0.0121(13) -0.0037(13) -0.0018(11)
C21 0.0528(16) 0.0461(14) 0.0558(16) -0.0074(12) -0.0037(14) 0.0111(13)
C7 0.0379(14) 0.0608(17) 0.0669(18) 0.0143(14) 0.0084(13) -0.0034(13)
C19 0.0603(18) 0.0519(16) 0.0586(17) 0.0036(14) -0.0173(15) -0.0057(14)
C13 0.0564(17) 0.0534(16) 0.0563(16) 0.0063(13) 0.0063(14) -0.0090(14)
C12 0.0634(19) 0.0418(15) 0.0644(18) 0.0105(13) -0.0055(15) -0.0158(14)
C20 0.072(2) 0.0582(17) 0.0609(18) -0.0164(14) -0.0114(16) 0.0050(16)
C22B 0.099(7) 0.081(6) 0.132(8) 0.003(6) 0.027(6) 0.011(5)
O22B 0.094(4) 0.115(5) 0.104(4) 0.018(3) -0.004(3) 0.020(3)
C22A 0.061(6) 0.063(7) 0.091(8) 0.004(5) 0.005(5) -0.001(5)
O22A 0.117(7) 0.111(6) 0.115(7) 0.015(5) -0.029(5) 0.034(5)

loop_
_atom_type_symbol
_atom_type_description
_atom_type_scat_dispersion_real
_atom_type_scat_dispersion_imag
_atom_type_scat_source
C C 0.0033 0.0016 'International Tables Vol C Tables 4.2.6.8 and 6.1.1.4'
H H 0.0000 0.0000 'International Tables Vol C Tables 4.2.6.8 and 6.1.1.4'
N N 0.0061 0.0033 'International Tables Vol C Tables 4.2.6.8 and 6.1.1.4'
O O 0.0106 0.0060 'International Tables Vol C Tables 4.2.6.8 and 6.1.1.4'

loop_
_geom_angle_atom_site_label_1
_geom_angle_atom_site_label_2
_geom_angle_atom_site_label_3
_geom_angle
_geom_angle_site_symmetry_1
_geom_angle_site_symmetry_3
_geom_angle_publ_flag
C4 O2 H2 109.5 . . ?
C5 O3 H3 119.6(16) . . ?
O22Ba C22Ba H22A 109.5 . . ?
O22Ba C22Ba H22B 109.5 . . ?
C2 N2 N1 120.5(2) . . ?
C17 O4 H4 112(3) . . ?
C18 O5 H5 109.5 . . ?
N2 N1 C15 121.28(19) . . ?
C1 N1 N2 116.21(19) . . ?
H22Aa C22Ba H22B 109.5 . . ?
O22Ba C22Ba H22C 109.5 . . ?
H22Aa C22Ba H22C 109.5 . . ?
H22Ba C22Ba H22C 109.5 . . ?
C22Ba O22Ba H22D 109.5 . . ?
O22Ab C22Ab H22E 109.5 . . ?
H22Eb C22Ab H22F 109.5 . . ?
C1 N1 C15 121.56(19) . . ?
C10 N3 H3A 120.5 . . ?
C10 N3 C15 118.94(19) . . ?
C15 N3 H3A 120.5 . . ?
O3 C5 C4 118.6(2) . . ?
C6 C5 O3 121.4(2) . . ?
C6 C5 C4 120.1(2) . . ?
O2 C4 C5 117.3(2) . . ?
O2 C4 C3 122.8(2) . . ?
C3 C4 C5 119.9(2) . . ?
C4 C3 C2 122.7(2) . . ?
C4 C3 C8 118.8(2) . . ?
O22Ab C22Ab H22F 109.5 . . ?
O22Ab C22Ab H22G 109.5 . . ?
H22Eb C22Ab H22G 109.5 . . ?
H22Fb C22Ab H22G 109.5 . . ?
C22Ab O22Ab H22H 109.5 . . ?
C8 C3 C2 118.5(2) . . ?
C17 C16 C15 119.1(2) . . ?
C21 C16 C15 123.4(2) . . ?
C21 C16 C17 117.4(2) . . ?
C10 C9 C1 119.8(2) . . ?
C14 C9 C10 119.6(2) . . ?
C14 C9 C1 120.5(2) . . ?
N3 C10 C9 118.5(2) . . ?
N3 C10 C11 122.3(2) . . ?
C11 C10 C9 119.2(2) . . ?
N2 C2 C3 121.2(2) . . ?
N2 C2 H2A 119.4 . . ?
C3 C2 H2A 119.4 . . ?
N1 C15 C16 111.50(18) . . ?
N1 C15 H15 107.8 . . ?
N3 C15 N1 107.46(19) . . ?
N3 C15 C16 114.13(19) . . ?
N3 C15 H15 107.8 . . ?
C16 C15 H15 107.8 . . ?
C5 C6 H6 119.8 . . ?
C5 C6 C7 120.4(2) . . ?
C7 C6 H6 119.8 . . ?
O4 C17 C16 118.3(2) . . ?
O4 C17 C18 121.0(2) . . ?
C18 C17 C16 120.6(2) . . ?
O1 C1 N1 121.0(2) . . ?
O1 C1 C9 123.3(2) . . ?
N1 C1 C9 115.6(2) . . ?
C9 C14 H14 119.6 . . ?
C13 C14 C9 120.7(2) . . ?
C13 C14 H14 119.6 . . ?
C10 C11 H11 120.0 . . ?
C12 C11 C10 120.0(3) . . ?
C12 C11 H11 120.0 . . ?
C3 C8 H8 119.7 . . ?
C7 C8 C3 120.5(2) . . ?
C7 C8 H8 119.7 . . ?
O5 C18 C17 116.8(2) . . ?
C19 C18 O5 122.6(2) . . ?
C19 C18 C17 120.6(2) . . ?
C16 C21 H21 119.4 . . ?
C20 C21 C16 121.2(2) . . ?
C20 C21 H21 119.4 . . ?
C6 C7 H7 119.9 . . ?
C8 C7 C6 120.3(2) . . ?
C8 C7 H7 119.9 . . ?
C18 C19 H19 120.1 . . ?
C18 C19 C20 119.7(3) . . ?
C20 C19 H19 120.1 . . ?
C14 C13 H13 120.2 . . ?
C14 C13 C12 119.6(3) . . ?
C12 C13 H13 120.2 . . ?
C11 C12 C13 121.0(3) . . ?
C11 C12 H12 119.5 . . ?
C13 C12 H12 119.5 . . ?
C21 C20 H20 119.8 . . ?
C19 C20 C21 120.4(3) . . ?
C19 C20 H20 119.8 . . ?

loop_
_geom_bond_atom_site_label_1
_geom_bond_atom_site_label_2
_geom_bond_distance
_geom_bond_site_symmetry_2
_geom_bond_publ_flag
O2 H2 0.8200 . ?
O2 C4 1.364(3) . ?
C22Ba H22A 0.9600 . ?
C22Ba H22B 0.9600 . ?
C22Ba H22C 0.9600 . ?
C22Ba O22B 1.45000(13) . ?
O22Ba H22D 0.8200 . ?
C22Ab H22E 0.9600 . ?
C22Ab H22F 0.9600 . ?
C22Ab H22G 0.9600 . ?
C22Ab O22A 1.44999(12) . ?
O22Ab H22H 0.8200 . ?
O3 C5 1.377(3) . ?
O3 H3 0.82000(15) . ?
O1 C1 1.234(3) . ?
N2 N1 1.382(3) . ?
N2 C2 1.280(3) . ?
O4 C17 1.370(3) . ?
O4 H4 0.8200(11) . ?
O5 H5 0.8200 . ?
O5 C18 1.367(3) . ?
N1 C15 1.476(3) . ?
N1 C1 1.378(3) . ?
N3 H3A 0.8600 . ?
N3 C10 1.371(3) . ?
N3 C15 1.445(3) . ?
C5 C4 1.397(3) . ?
C5 C6 1.366(3) . ?
C4 C3 1.390(3) . ?
C3 C2 1.455(3) . ?
C3 C8 1.395(3) . ?
C16 C15 1.527(3) . ?
C16 C17 1.396(3) . ?
C16 C21 1.385(3) . ?
C9 C10 1.399(3) . ?
C9 C1 1.471(3) . ?
C9 C14 1.395(3) . ?
C10 C11 1.397(3) . ?
C2 H2A 0.9300 . ?
C15 H15 0.9800 . ?
C6 H6 0.9300 . ?
C6 C7 1.377(4) . ?
C17 C18 1.392(4) . ?
C14 H14 0.9300 . ?
C14 C13 1.373(3) . ?
C11 H11 0.9300 . ?
C11 C12 1.378(4) . ?
C8 H8 0.9300 . ?
C8 C7 1.371(4) . ?
C18 C19 1.357(4) . ?
C21 H21 0.9300 . ?
C21 C20 1.383(4) . ?
C7 H7 0.9300 . ?
C19 H19 0.9300 . ?
C19 C20 1.371(4) . ?
C13 H13 0.9300 . ?
C13 C12 1.383(4) . ?
C12 H12 0.9300 . ?
C20 H20 0.9300 . ?

loop_
_geom_torsion_atom_site_label_1
_geom_torsion_atom_site_label_2
_geom_torsion_atom_site_label_3
_geom_torsion_atom_site_label_4
_geom_torsion
_geom_torsion_site_symmetry_1
_geom_torsion_site_symmetry_2
_geom_torsion_site_symmetry_3
_geom_torsion_site_symmetry_4
_geom_torsion_publ_flag
O2 C4 C3 C2 -1.5(4) . . . . ?
O2 C4 C3 C8 -179.9(2) . . . . ?
O3 C5 C4 O2 0.6(3) . . . . ?
O3 C5 C4 C3 -178.8(2) . . . . ?
O3 C5 C6 C7 179.4(2) . . . . ?
N2 N1 C15 N3 150.50(19) . . . . ?
N2 N1 C15 C16 -83.7(2) . . . . ?
N2 N1 C1 O1 2.2(3) . . . . ?
N2 N1 C1 C9 -177.62(18) . . . . ?
O4 C17 C18 O5 0.5(3) . . . . ?
O4 C17 C18 C19 179.2(2) . . . . ?
O5 C18 C19 C20 178.7(3) . . . . ?
N1 N2 C2 C3 -175.6(2) . . . . ?
N3 C10 C11 C12 179.2(2) . . . . ?
C5 C4 C3 C2 177.9(2) . . . . ?
C5 C4 C3 C8 -0.5(3) . . . . ?
C5 C6 C7 C8 -0.5(4) . . . . ?
C4 C5 C6 C7 -0.4(4) . . . . ?
C4 C3 C2 N2 -2.1(4) . . . . ?
C4 C3 C8 C7 -0.5(4) . . . . ?
C3 C8 C7 C6 1.0(4) . . . . ?
C16 C17 C18 O5 -177.3(2) . . . . ?
C16 C17 C18 C19 1.5(4) . . . . ?
C16 C21 C20 C19 0.5(4) . . . . ?
C9 C10 C11 C12 2.0(4) . . . . ?
C9 C14 C13 C12 0.1(4) . . . . ?
C10 N3 C15 N1 48.4(3) . . . . ?
C10 N3 C15 C16 -75.8(3) . . . . ?
C10 C9 C1 O1 -168.6(2) . . . . ?
C10 C9 C1 N1 11.2(3) . . . . ?
C10 C9 C14 C13 1.3(4) . . . . ?
C10 C11 C12 C13 -0.6(4) . . . . ?
C2 N2 N1 C15 1.3(3) . . . . ?
C2 N2 N1 C1 -167.7(2) . . . . ?
C2 C3 C8 C7 -179.0(2) . . . . ?
C15 N1 C1 O1 -166.8(2) . . . . ?
C15 N1 C1 C9 13.4(3) . . . . ?
C15 N3 C10 C9 -28.3(3) . . . . ?
C15 N3 C10 C11 154.5(2) . . . . ?
C15 C16 C17 O4 -0.4(3) . . . . ?
C15 C16 C17 C18 177.5(2) . . . . ?
C15 C16 C21 C20 -178.4(2) . . . . ?
C6 C5 C4 O2 -179.6(2) . . . . ?
C6 C5 C4 C3 1.0(4) . . . . ?
C17 C16 C15 N1 170.5(2) . . . . ?
C17 C16 C15 N3 -67.5(3) . . . . ?
C17 C16 C21 C20 1.0(4) . . . . ?
C17 C18 C19 C20 0.0(4) . . . . ?
C1 N1 C15 N3 -41.1(3) . . . . ?
C1 N1 C15 C16 84.7(3) . . . . ?
C1 C9 C10 N3 -4.1(3) . . . . ?
C1 C9 C10 C11 173.2(2) . . . . ?
C1 C9 C14 C13 -174.2(2) . . . . ?
C14 C9 C10 N3 -179.6(2) . . . . ?
C14 C9 C10 C11 -2.3(3) . . . . ?
C14 C9 C1 O1 6.9(4) . . . . ?
C14 C9 C1 N1 -173.3(2) . . . . ?
C14 C13 C12 C11 -0.5(4) . . . . ?
C8 C3 C2 N2 176.3(2) . . . . ?
C18 C19 C20 C21 -1.0(4) . . . . ?
C21 C16 C15 N1 -10.2(3) . . . . ?
C21 C16 C15 N3 111.8(3) . . . . ?
C21 C16 C17 O4 -179.7(2) . . . . ?
C21 C16 C17 C18 -1.9(3) . . . . ?
